data_1550786
loop_
_publ_author_name
'Hou, Yujiao'
'An, Haiyan'
'Chang, Shenzhen'
'Zhang, Jie'

_publ_section_title
;
 Versatile catalysts constructed from hybrid polyoxomolybdates for
 simultaneously detoxifying sulfur mustard and organophosphate simulants
;
_journal_name_full 'Catalysis Science &amp; Technology'
_journal_paper_doi 10.1039/C9CY00094A
_journal_year 2019
_chemical_formula_sum 'C16 H82 As2 Mo12 N4 O77 Rb2 Zn2'
_chemical_formula_weight 3165.70
_chemical_name_systematic
;
 ?
;
_space_group_crystal_system monoclinic
_space_group_IT_number 14
_space_group_name_Hall '-P 2ybc'
_space_group_name_H-M_alt 'P 1 21/c 1'
_symmetry_space_group_name_Hall '-P 2ybc'
_symmetry_space_group_name_H-M 'P 1 21/c 1'
_atom_sites_solution_hydrogens geom
_audit_creation_method SHELXL-2014
_audit_update_record
;
2018-10-04 deposited with the CCDC.    2019-03-26 downloaded from the CCDC.
;
_cell_angle_alpha 90
_cell_angle_beta 119.884(4)
_cell_angle_gamma 90
_cell_formula_units_Z 2
_cell_length_a 13.8717(9)
_cell_length_b 23.7484(13)
_cell_length_c 15.8204(9)
_cell_measurement_reflns_used 18929
_cell_measurement_temperature 293(2)
_cell_measurement_theta_max 24.998
_cell_measurement_theta_min 1.819
_cell_volume 4518.8(5)
_computing_molecular_graphics 'Bruker SHELXTL'
_computing_publication_material 'Bruker SHELXTL'
_computing_structure_refinement 'SHELXL-2014 (Sheldrick, 2014)'
_diffrn_ambient_temperature 293(2)
_diffrn_measured_fraction_theta_full 0.973
_diffrn_measured_fraction_theta_max 0.997
_diffrn_measurement_device_type 'Bruker Smart Apex CCD'
_diffrn_measurement_method \w-2\q
_diffrn_radiation_type MoK\a
_diffrn_radiation_wavelength 0.71073
_diffrn_reflns_av_R_equivalents 0.0312
_diffrn_reflns_av_unetI/netI 0.0436
_diffrn_reflns_Laue_measured_fraction_full 0.973
_diffrn_reflns_Laue_measured_fraction_max 0.997
_diffrn_reflns_limit_h_max 16
_diffrn_reflns_limit_h_min -13
_diffrn_reflns_limit_k_max 22
_diffrn_reflns_limit_k_min -28
_diffrn_reflns_limit_l_max 14
_diffrn_reflns_limit_l_min -18
_diffrn_reflns_number 18929
_diffrn_reflns_point_group_measured_fraction_full 0.973
_diffrn_reflns_point_group_measured_fraction_max 0.997
_diffrn_reflns_theta_full 25.242
_diffrn_reflns_theta_max 24.998
_diffrn_reflns_theta_min 1.817
_exptl_absorpt_coefficient_mu 4.035
_exptl_absorpt_correction_T_max 0.429
_exptl_absorpt_correction_T_min 0.379
_exptl_absorpt_correction_type empirical
_exptl_absorpt_process_details 'ABSCOR by T.Higashi 8 March, 1995'
_exptl_crystal_colour colourless
_exptl_crystal_density_diffrn 2.327
_exptl_crystal_density_method 'not measured'
_exptl_crystal_description block
_exptl_crystal_F_000 3051
_exptl_crystal_size_max 0.25
_exptl_crystal_size_mid 0.24
_exptl_crystal_size_min 0.21
_refine_diff_density_max 1.697
_refine_diff_density_min -1.462
_refine_diff_density_rms 0.230
_refine_ls_extinction_method none
_refine_ls_goodness_of_fit_ref 1.189
_refine_ls_hydrogen_treatment constr
_refine_ls_matrix_type full
_refine_ls_number_parameters 568
_refine_ls_number_reflns 7942
_refine_ls_number_restraints 42
_refine_ls_restrained_S_all 1.191
_refine_ls_R_factor_all 0.0871
_refine_ls_R_factor_gt 0.0753
_refine_ls_shift/su_max 0.001
_refine_ls_shift/su_mean 0.000
_refine_ls_structure_factor_coef Fsqd
_refine_ls_weighting_details 'w=1/[\s^2^(Fo^2^)+(0.0299P)^2^+173.2499P] where P=(Fo^2^+2Fc^2^)/3'
_refine_ls_weighting_scheme calc
_refine_ls_wR_factor_gt 0.1729
_refine_ls_wR_factor_ref 0.1779
_reflns_Friedel_coverage 0.000
_reflns_number_gt 6801
_reflns_number_total 7942
_reflns_threshold_expression 'I > 2\s(I)'
_cod_data_source_file c9cy00094a2.cif
_cod_data_source_block 11
_cod_database_code 1550786
_shelx_space_group_comment
;
The symmetry employed for this shelxl refinement is uniquely defined
by the following loop, which should always be used as a source of
symmetry information in preference to the above space-group names.
They are only intended as comments.
;
_shelxl_version_number 2014-3

loop_
_space_group_symop_operation_xyz
'x, y, z'
'-x, y+1/2, -z+1/2'
'-x, -y, -z'
'x, -y-1/2, z-1/2'

loop_
_atom_site_label
_atom_site_type_symbol
_atom_site_fract_x
_atom_site_fract_y
_atom_site_fract_z
_atom_site_U_iso_or_equiv
_atom_site_adp_type
_atom_site_occupancy
_atom_site_site_symmetry_order
_atom_site_calc_flag
_atom_site_refinement_flags_posn
_atom_site_refinement_flags_adp
_atom_site_refinement_flags_occupancy
Mo1 Mo 0.63198(9) 0.11984(4) 0.95036(8) 0.0200(3) Uani 1 1 d . . .
Mo2 Mo 0.43820(10) 0.20924(5) 0.92062(8) 0.0219(3) Uani 1 1 d . . .
Mo3 Mo 0.30496(10) -0.02136(5) 0.62239(9) 0.0235(3) Uani 1 1 d . . .
Mo4 Mo 0.56202(10) -0.00177(5) 0.79699(9) 0.0213(3) Uani 1 1 d . . .
Mo5 Mo 0.09501(10) 0.07779(5) 0.58871(8) 0.0236(3) Uani 1 1 d . . .
Mo6 Mo 0.15997(11) 0.18834(6) 0.73019(9) 0.0320(3) Uani 1 1 d . . .
As1 As 0.38040(11) 0.11688(5) 0.72166(9) 0.0179(3) Uani 1 1 d . . .
Zn1 Zn 0.0915(3) -0.06357(12) 0.6772(2) 0.0237(7) Uani 0.5 1 d . . P
Zn2 Zn 0.8693(3) 0.09503(15) 0.7798(3) 0.0337(8) Uani 0.5 1 d . . P
Rb1 Rb 0.33715(15) 0.03922(7) 0.89171(12) 0.0420(4) Uani 1 1 d . . .
O1 O 0.6779(9) -0.0334(4) 0.8076(9) 0.041(3) Uani 1 1 d . . .
O2 O 0.5553(9) 0.0432(4) 0.6646(8) 0.035(2) Uani 1 1 d . . .
O3 O 0.6351(8) 0.1846(4) 0.8407(7) 0.029(2) Uani 1 1 d . . .
O4 O 0.2573(8) -0.0498(4) 0.6957(7) 0.031(2) Uani 1 1 d . . .
O5 O -0.0209(8) 0.0672(4) 0.4779(8) 0.035(2) Uani 1 1 d . . .
O6 O 0.1393(8) 0.1436(4) 0.5078(7) 0.029(2) Uani 1 1 d . . .
O7 O 0.4562(9) 0.2755(4) 0.9682(7) 0.035(2) Uani 1 1 d . . .
O8 O 0.1808(10) 0.2188(4) 0.6034(7) 0.041(3) Uani 1 1 d . . .
O9 O 0.0822(9) 0.0300(5) 0.6650(8) 0.045(3) Uani 1 1 d . . .
O10 O 0.0806(10) 0.2476(6) 0.7094(9) 0.064(4) Uani 1 1 d . . .
O11 O 0.6210(8) 0.0699(4) 0.8516(7) 0.026(2) Uani 1 1 d . . .
O12 O 0.5930(8) 0.1863(4) 0.9982(6) 0.024(2) Uani 1 1 d . . .
O13 O 0.2463(7) 0.1153(4) 0.7099(6) 0.0216(19) Uani 1 1 d . . .
O14 O 0.4544(7) 0.1333(4) 0.8489(6) 0.023(2) Uani 1 1 d . . .
O15 O 0.4037(7) 0.0424(3) 0.7357(6) 0.0202(19) Uani 1 1 d . . .
O16 O 0.5094(9) 0.2477(4) 0.8277(7) 0.031(2) Uani 1 1 d . . .
O17 O 0.4553(7) -0.0502(4) 0.6937(7) 0.023(2) Uani 1 1 d . . .
O18 O 0.3792(8) 0.0301(4) 0.5469(7) 0.029(2) Uani 1 1 d . . .
O19 O 0.6069(8) 0.0731(4) 1.0186(7) 0.030(2) Uani 1 1 d . . .
O20 O 0.1548(10) 0.1557(6) 0.8242(8) 0.052(3) Uani 1 1 d . . .
O21 O 0.3060(9) 0.2191(4) 0.8001(7) 0.030(2) Uani 1 1 d . . .
O22 O 0.1999(7) 0.0379(4) 0.5670(6) 0.024(2) Uani 1 1 d . . .
O23 O 0.0439(8) 0.1434(4) 0.6254(7) 0.032(2) Uani 1 1 d . . .
O24 O 0.3906(8) 0.1709(4) 0.9843(7) 0.031(2) Uani 1 1 d . . .
O25 O 0.7734(8) 0.1295(4) 1.0154(8) 0.037(3) Uani 1 1 d . . .
O26 O 0.2590(10) -0.0664(4) 0.5258(8) 0.044(3) Uani 1 1 d . . .
O27 O 0.5487(9) -0.0303(4) 0.8905(7) 0.034(2) Uani 1 1 d . . .
C1 C 0.193(2) 0.2268(8) 0.4590(15) 0.064(6) Uani 1 1 d . . .
H1A H 0.2152 0.2643 0.4834 0.097 Uiso 1 1 calc R U .
H1B H 0.2513 0.2087 0.4533 0.097 Uiso 1 1 calc R U .
H1C H 0.1268 0.2282 0.3962 0.097 Uiso 1 1 calc R U .
C2 C 0.3973(19) 0.0970(7) 0.4155(14) 0.056(5) Uani 1 1 d . . .
H2A H 0.3631 0.0614 0.3853 0.067 Uiso 1 1 calc R U .
H2B H 0.3437 0.1185 0.4245 0.067 Uiso 1 1 calc R U .
C3 C 0.4965(16) 0.0861(6) 0.5114(12) 0.041(4) Uani 1 1 d . . .
H3A H 0.5271 0.1219 0.5432 0.050 Uiso 1 1 calc R U .
H3B H 0.5523 0.0675 0.5014 0.050 Uiso 1 1 calc R U .
C4 C 0.5673(15) 0.3241(6) 0.7320(12) 0.036(4) Uani 1 1 d . . .
H4A H 0.4869 0.3253 0.7013 0.043 Uiso 1 1 calc R U .
H4B H 0.5979 0.3403 0.7966 0.043 Uiso 1 1 calc R U .
C5 C 0.6046(14) 0.2630(6) 0.7414(11) 0.038(4) Uani 1 1 d . . .
H5A H 0.5672 0.2455 0.6775 0.045 Uiso 1 1 calc R U .
H5B H 0.6839 0.2620 0.7650 0.045 Uiso 1 1 calc R U .
C6 C 0.4734(14) 0.0499(6) 0.5790(12) 0.033(4) Uani 1 1 d . . .
C7 C 0.1692(13) 0.1932(7) 0.5298(11) 0.036(4) Uani 1 1 d . . .
C8 C 0.5807(12) 0.2296(5) 0.8094(10) 0.022(3) Uani 1 1 d . . .
N1 N 0.4257(15) 0.1282(6) 0.3506(11) 0.057(5) Uani 1 1 d . . .
H1D H 0.3643 0.1340 0.2935 0.085 Uiso 1 1 calc R U .
H1E H 0.4559 0.1611 0.3776 0.085 Uiso 1 1 calc R U .
H1F H 0.4739 0.1082 0.3412 0.085 Uiso 1 1 calc R U .
N2 N 0.6023(11) 0.3587(5) 0.6742(9) 0.034(3) Uani 1 1 d . . .
H2C H 0.5786 0.3939 0.6707 0.051 Uiso 1 1 calc R U .
H2D H 0.6762 0.3584 0.7026 0.051 Uiso 1 1 calc R U .
H2E H 0.5733 0.3445 0.6143 0.051 Uiso 1 1 calc R U .
O1W O -0.0911(17) -0.0662(9) 0.6501(13) 0.107(6) Uani 1 1 d . U .
O2W O 0.1508(11) -0.1519(6) 0.7042(11) 0.064(4) Uani 1 1 d . U .
O3W O 0.1425(14) -0.0461(7) 0.8343(12) 0.087(5) Uani 1 1 d . U .
O4W O 0.939(2) 0.1708(9) 0.8483(18) 0.051(6) Uani 0.5 1 d . . P
O5W O 0.8722(19) 0.0645(11) 0.9088(19) 0.054(7) Uani 0.5 1 d . . P
O6W O 1.031(2) 0.0559(13) 0.8356(19) 0.063(8) Uani 0.5 1 d . . P
O7W O 0.795(2) 0.0202(10) 0.708(2) 0.069(9) Uani 0.5 1 d . . P
O8W O 0.8698(15) 0.1170(9) 0.6552(13) 0.030(4) Uani 0.5 1 d . U P
O9W O 0.7146(16) 0.1281(7) 0.7319(15) 0.025(4) Uani 0.5 1 d . . P
OW1 O 0.100(5) 0.1276(18) 0.207(4) 0.16(2) Uani 0.5 1 d . . P
OW2 O 0.269(2) 0.7819(13) 0.447(2) 0.079(9) Uani 0.5 1 d . U P
OW3 O 0.064(3) 0.6984(15) 0.490(2) 0.089(10) Uani 0.5 1 d . U P
OW4 O 0.258(2) 0.1691(8) 0.173(2) 0.164(11) Uani 1 1 d . . .
OW5 O 0.103(2) 0.7385(11) 0.276(2) 0.167(11) Uani 1 1 d . . .
OW6 O 0.223(2) 0.0998(13) 0.0036(19) 0.170(12) Uani 1 1 d . . .
OW7 O 0.1421(18) 0.6944(9) 0.0400(15) 0.121(7) Uani 1 1 d . U .

loop_
_atom_site_aniso_label
_atom_site_aniso_U_11
_atom_site_aniso_U_22
_atom_site_aniso_U_33
_atom_site_aniso_U_23
_atom_site_aniso_U_13
_atom_site_aniso_U_12
Mo1 0.0240(6) 0.0125(5) 0.0208(6) 0.0010(4) 0.0091(5) 0.0005(4)
Mo2 0.0316(7) 0.0124(5) 0.0223(6) -0.0004(4) 0.0140(5) 0.0023(5)
Mo3 0.0278(6) 0.0127(5) 0.0252(6) -0.0016(5) 0.0095(5) -0.0033(5)
Mo4 0.0243(6) 0.0120(5) 0.0273(6) -0.0006(5) 0.0125(5) 0.0016(4)
Mo5 0.0224(6) 0.0220(6) 0.0228(6) 0.0042(5) 0.0084(5) -0.0025(5)
Mo6 0.0307(7) 0.0363(7) 0.0275(7) -0.0020(6) 0.0134(6) 0.0118(6)
As1 0.0226(7) 0.0125(6) 0.0192(6) 0.0005(5) 0.0109(5) 0.0002(5)
Zn1 0.0201(16) 0.0145(15) 0.0242(16) 0.0049(12) 0.0017(13) -0.0033(12)
Zn2 0.0278(18) 0.0330(19) 0.050(2) -0.0108(16) 0.0270(17) -0.0077(15)
Rb1 0.0546(10) 0.0315(8) 0.0393(9) 0.0108(7) 0.0230(8) -0.0027(7)
O1 0.034(6) 0.033(6) 0.060(7) -0.015(5) 0.025(6) -0.002(5)
O2 0.043(6) 0.034(6) 0.033(6) -0.006(5) 0.024(5) -0.010(5)
O3 0.033(6) 0.021(5) 0.038(6) 0.004(4) 0.022(5) 0.002(4)
O4 0.027(5) 0.019(5) 0.043(6) 0.006(4) 0.014(5) -0.002(4)
O5 0.022(5) 0.036(6) 0.039(6) 0.006(5) 0.009(5) -0.002(4)
O6 0.041(6) 0.021(5) 0.022(5) 0.003(4) 0.013(5) -0.005(4)
O7 0.055(7) 0.019(5) 0.037(6) -0.004(4) 0.028(5) 0.003(5)
O8 0.068(8) 0.021(5) 0.027(6) 0.001(4) 0.018(5) 0.007(5)
O9 0.040(6) 0.051(7) 0.044(7) 0.017(6) 0.020(5) -0.012(5)
O10 0.048(8) 0.071(9) 0.055(8) -0.014(7) 0.013(6) 0.038(7)
O11 0.029(5) 0.014(4) 0.032(5) 0.002(4) 0.014(4) 0.004(4)
O12 0.032(5) 0.019(5) 0.020(5) -0.004(4) 0.011(4) -0.002(4)
O13 0.024(5) 0.020(5) 0.020(5) 0.005(4) 0.010(4) 0.003(4)
O14 0.027(5) 0.017(5) 0.022(5) -0.006(4) 0.010(4) 0.004(4)
O15 0.023(5) 0.009(4) 0.023(5) -0.003(3) 0.008(4) -0.001(4)
O16 0.042(6) 0.024(5) 0.037(6) 0.008(4) 0.026(5) 0.008(5)
O17 0.027(5) 0.014(4) 0.032(5) -0.006(4) 0.017(4) 0.003(4)
O18 0.036(6) 0.021(5) 0.036(6) 0.001(4) 0.021(5) -0.003(4)
O19 0.042(6) 0.024(5) 0.029(5) 0.007(4) 0.022(5) 0.008(4)
O20 0.043(7) 0.082(9) 0.037(6) -0.006(6) 0.024(6) -0.007(7)
O21 0.045(6) 0.015(5) 0.028(5) 0.004(4) 0.016(5) 0.009(4)
O22 0.026(5) 0.015(4) 0.023(5) -0.001(4) 0.006(4) -0.001(4)
O23 0.021(5) 0.042(6) 0.031(5) -0.002(5) 0.012(4) -0.002(4)
O24 0.037(6) 0.027(5) 0.036(6) 0.002(4) 0.023(5) 0.005(4)
O25 0.027(5) 0.029(6) 0.040(6) -0.004(5) 0.005(5) -0.001(4)
O26 0.047(7) 0.032(6) 0.041(6) -0.011(5) 0.012(5) 0.004(5)
O27 0.040(6) 0.024(5) 0.035(6) 0.009(4) 0.016(5) -0.004(5)
C1 0.109(18) 0.042(11) 0.060(13) 0.009(9) 0.056(13) -0.016(11)
C2 0.107(17) 0.026(9) 0.059(12) 0.004(8) 0.059(12) 0.005(10)
C3 0.080(13) 0.012(7) 0.051(10) 0.002(7) 0.046(10) -0.003(7)
C4 0.062(11) 0.017(7) 0.043(9) 0.012(6) 0.036(9) 0.006(7)
C5 0.051(10) 0.035(9) 0.034(8) 0.008(7) 0.026(8) 0.008(8)
C6 0.058(11) 0.012(7) 0.050(10) 0.004(6) 0.044(9) 0.005(7)
C7 0.038(9) 0.036(9) 0.027(8) 0.013(7) 0.012(7) 0.002(7)
C8 0.038(8) 0.004(6) 0.027(7) 0.003(5) 0.020(6) 0.005(5)
N1 0.109(14) 0.034(8) 0.062(10) 0.005(7) 0.067(11) 0.011(8)
N2 0.053(8) 0.019(6) 0.028(6) 0.002(5) 0.018(6) -0.008(6)
O1W 0.119(10) 0.116(10) 0.083(9) -0.017(7) 0.049(7) -0.033(8)
O2W 0.058(7) 0.051(7) 0.081(8) -0.002(6) 0.033(6) 0.000(5)
O3W 0.083(6) 0.080(6) 0.087(6) 0.009(4) 0.034(4) -0.001(4)
O4W 0.069(17) 0.025(12) 0.063(16) -0.010(11) 0.035(14) -0.012(11)
O5W 0.040(14) 0.065(17) 0.071(17) 0.016(14) 0.038(13) 0.032(12)
O6W 0.048(15) 0.10(2) 0.056(16) -0.017(15) 0.039(14) 0.003(15)
O7W 0.056(16) 0.034(13) 0.13(3) -0.047(16) 0.056(18) -0.030(12)
O8W 0.027(8) 0.046(9) 0.027(8) -0.019(7) 0.022(6) -0.013(7)
O9W 0.037(11) 0.010(8) 0.054(12) -0.008(8) 0.043(10) -0.008(8)
OW1 0.21(5) 0.10(3) 0.21(5) 0.11(3) 0.14(5) 0.05(3)
OW2 0.061(14) 0.076(15) 0.093(16) 0.027(13) 0.033(12) 0.061(12)
OW3 0.093(17) 0.097(18) 0.076(16) 0.002(13) 0.043(13) 0.040(14)
OW4 0.15(2) 0.057(12) 0.21(3) 0.032(15) 0.036(19) 0.043(13)
OW5 0.19(3) 0.14(2) 0.22(3) -0.05(2) 0.15(3) 0.00(2)
OW6 0.14(2) 0.22(3) 0.14(2) 0.10(2) 0.070(18) 0.06(2)
OW7 0.125(13) 0.133(14) 0.103(12) -0.037(11) 0.057(10) -0.057(11)

loop_
_atom_type_symbol
_atom_type_description
_atom_type_scat_dispersion_real
_atom_type_scat_dispersion_imag
_atom_type_scat_source
C C 0.0033 0.0016 'International Tables Vol C Tables 4.2.6.8 and 6.1.1.4'
H H 0.0000 0.0000 'International Tables Vol C Tables 4.2.6.8 and 6.1.1.4'
As As 0.0499 2.0058 'International Tables Vol C Tables 4.2.6.8 and 6.1.1.4'
Mo Mo -1.6832 0.6857 'International Tables Vol C Tables 4.2.6.8 and 6.1.1.4'
N N 0.0061 0.0033 'International Tables Vol C Tables 4.2.6.8 and 6.1.1.4'
O O 0.0106 0.0060 'International Tables Vol C Tables 4.2.6.8 and 6.1.1.4'
Zn Zn 0.2839 1.4301 'International Tables Vol C Tables 4.2.6.8 and 6.1.1.4'
Rb Rb -0.9393 2.9676 'International Tables Vol C Tables 4.2.6.8 and 6.1.1.4'

loop_
_geom_angle_atom_site_label_1
_geom_angle_atom_site_label_2
_geom_angle_atom_site_label_3
_geom_angle
_geom_angle_site_symmetry_1
_geom_angle_site_symmetry_3
O19 Mo1 O25 103.9(5) . .
O19 Mo1 O11 99.0(4) . .
O25 Mo1 O11 100.1(5) . .
O19 Mo1 O12 95.6(4) . .
O25 Mo1 O12 96.6(4) . .
O11 Mo1 O12 154.4(4) . .
O19 Mo1 O14 92.9(4) . .
O25 Mo1 O14 161.9(4) . .
O11 Mo1 O14 83.6(4) . .
O12 Mo1 O14 74.7(3) . .
O19 Mo1 O3 170.7(4) . .
O25 Mo1 O3 85.3(4) . .
O11 Mo1 O3 79.9(4) . .
O12 Mo1 O3 82.3(4) . .
O14 Mo1 O3 77.9(3) . .
O19 Mo1 Mo2 95.8(3) . .
O25 Mo1 Mo2 127.7(3) . .
O11 Mo1 Mo2 124.2(3) . .
O12 Mo1 Mo2 32.8(3) . .
O14 Mo1 Mo2 42.0(2) . .
O3 Mo1 Mo2 77.5(2) . .
O19 Mo1 Rb1 49.9(3) . .
O25 Mo1 Rb1 153.3(4) . .
O11 Mo1 Rb1 82.1(3) . .
O12 Mo1 Rb1 91.5(3) . .
O14 Mo1 Rb1 44.5(2) . .
O3 Mo1 Rb1 121.0(2) . .
Mo2 Mo1 Rb1 67.80(4) . .
O19 Mo1 Rb1 22.9(3) . 3_657
O25 Mo1 Rb1 90.9(4) . 3_657
O11 Mo1 Rb1 83.0(3) . 3_657
O12 Mo1 Rb1 116.2(3) . 3_657
O14 Mo1 Rb1 107.2(2) . 3_657
O3 Mo1 Rb1 161.5(2) . 3_657
Mo2 Mo1 Rb1 118.44(4) . 3_657
Rb1 Mo1 Rb1 62.85(4) . 3_657
O24 Mo2 O7 104.1(5) . .
O24 Mo2 O21 101.2(5) . .
O7 Mo2 O21 100.7(5) . .
O24 Mo2 O12 96.2(4) . .
O7 Mo2 O12 96.1(5) . .
O21 Mo2 O12 151.9(4) . .
O24 Mo2 O14 92.1(4) . .
O7 Mo2 O14 162.2(4) . .
O21 Mo2 O14 83.0(4) . .
O12 Mo2 O14 74.4(3) . .
O24 Mo2 O16 171.1(4) . .
O7 Mo2 O16 84.4(4) . .
O21 Mo2 O16 79.5(4) . .
O12 Mo2 O16 80.0(4) . .
O14 Mo2 O16 79.1(3) . .
O24 Mo2 Mo1 95.8(3) . .
O7 Mo2 Mo1 127.3(4) . .
O21 Mo2 Mo1 122.7(3) . .
O12 Mo2 Mo1 32.6(3) . .
O14 Mo2 Mo1 41.8(2) . .
O16 Mo2 Mo1 76.6(2) . .
O24 Mo2 Rb1 49.6(3) . .
O7 Mo2 Rb1 153.7(4) . .
O21 Mo2 Rb1 84.6(3) . .
O12 Mo2 Rb1 90.2(3) . .
O14 Mo2 Rb1 43.5(2) . .
O16 Mo2 Rb1 122.0(2) . .
Mo1 Mo2 Rb1 66.40(4) . .
O26 Mo3 O4 104.9(5) . .
O26 Mo3 O22 101.1(5) . .
O4 Mo3 O22 97.9(4) . .
O26 Mo3 O17 96.5(5) . .
O4 Mo3 O17 97.6(4) . .
O22 Mo3 O17 152.6(4) . .
O26 Mo3 O15 162.6(5) . .
O4 Mo3 O15 90.8(4) . .
O22 Mo3 O15 83.7(3) . .
O17 Mo3 O15 73.6(3) . .
O26 Mo3 O18 86.0(5) . .
O4 Mo3 O18 169.0(4) . .
O22 Mo3 O18 78.7(4) . .
O17 Mo3 O18 81.8(4) . .
O15 Mo3 O18 78.5(3) . .
O26 Mo3 Mo4 127.4(4) . .
O4 Mo3 Mo4 96.3(3) . .
O22 Mo3 Mo4 123.1(3) . .
O17 Mo3 Mo4 32.4(3) . .
O15 Mo3 Mo4 41.3(2) . .
O18 Mo3 Mo4 77.3(3) . .
O26 Mo3 Rb1 154.7(4) . .
O4 Mo3 Rb1 49.8(3) . .
O22 Mo3 Rb1 83.5(3) . .
O17 Mo3 Rb1 89.5(3) . .
O15 Mo3 Rb1 41.9(2) . .
O18 Mo3 Rb1 119.2(2) . .
Mo4 Mo3 Rb1 65.52(4) . .
O1 Mo4 O27 104.0(5) . .
O1 Mo4 O11 100.3(5) . .
O27 Mo4 O11 99.7(4) . .
O1 Mo4 O17 96.2(4) . .
O27 Mo4 O17 97.3(4) . .
O11 Mo4 O17 152.6(4) . .
O1 Mo4 O15 161.5(5) . .
O27 Mo4 O15 93.2(4) . .
O11 Mo4 O15 83.2(3) . .
O17 Mo4 O15 74.5(3) . .
O1 Mo4 O2 84.4(5) . .
O27 Mo4 O2 171.5(4) . .
O11 Mo4 O2 79.2(4) . .
O17 Mo4 O2 80.8(4) . .
O15 Mo4 O2 78.3(4) . .
O1 Mo4 Mo3 126.6(4) . .
O27 Mo4 Mo3 97.5(3) . .
O11 Mo4 Mo3 123.5(3) . .
O17 Mo4 Mo3 32.2(3) . .
O15 Mo4 Mo3 42.3(2) . .
O2 Mo4 Mo3 76.5(3) . .
O1 Mo4 Rb1 154.1(4) . .
O27 Mo4 Rb1 50.6(3) . .
O11 Mo4 Rb1 81.8(3) . .
O17 Mo4 Rb1 92.7(3) . .
O15 Mo4 Rb1 44.2(2) . .
O2 Mo4 Rb1 121.0(3) . .
Mo3 Mo4 Rb1 69.11(4) . .
O5 Mo5 O9 104.4(5) . .
O5 Mo5 O22 98.9(5) . .
O9 Mo5 O22 98.8(5) . .
O5 Mo5 O23 97.4(5) . .
O9 Mo5 O23 98.0(5) . .
O22 Mo5 O23 152.8(4) . .
O5 Mo5 O13 162.5(4) . .
O9 Mo5 O13 92.4(4) . .
O22 Mo5 O13 82.9(4) . .
O23 Mo5 O13 75.2(4) . .
O5 Mo5 O6 84.5(4) . .
O9 Mo5 O6 171.0(4) . .
O22 Mo5 O6 78.3(4) . .
O23 Mo5 O6 81.8(4) . .
O13 Mo5 O6 78.9(3) . .
O5 Mo5 Mo6 128.2(4) . .
O9 Mo5 Mo6 97.9(4) . .
O22 Mo5 Mo6 123.2(3) . .
O23 Mo5 Mo6 32.7(3) . .
O13 Mo5 Mo6 42.5(2) . .
O6 Mo5 Mo6 77.0(2) . .
O5 Mo5 Rb1 155.9(3) . .
O9 Mo5 Rb1 52.1(4) . .
O22 Mo5 Rb1 81.6(3) . .
O23 Mo5 Rb1 92.1(3) . .
O13 Mo5 Rb1 41.5(2) . .
O6 Mo5 Rb1 118.9(2) . .
Mo6 Mo5 Rb1 67.55(4) . .
O20 Mo6 O10 103.7(7) . .
O20 Mo6 O21 99.3(5) . .
O10 Mo6 O21 101.1(6) . .
O20 Mo6 O23 96.7(5) . .
O10 Mo6 O23 96.1(5) . .
O21 Mo6 O23 152.9(4) . .
O20 Mo6 O13 91.8(5) . .
O10 Mo6 O13 162.7(5) . .
O21 Mo6 O13 83.6(4) . .
O23 Mo6 O13 74.1(4) . .
O20 Mo6 O8 170.6(5) . .
O10 Mo6 O8 85.5(6) . .
O21 Mo6 O8 79.9(4) . .
O23 Mo6 O8 80.7(4) . .
O13 Mo6 O8 78.9(3) . .
O20 Mo6 Mo5 96.6(4) . .
O10 Mo6 Mo5 126.5(4) . .
O21 Mo6 Mo5 123.8(3) . .
O23 Mo6 Mo5 32.0(3) . .
O13 Mo6 Mo5 42.2(2) . .
O8 Mo6 Mo5 76.4(3) . .
O20 Mo6 Rb1 51.3(4) . .
O10 Mo6 Rb1 154.6(5) . .
O21 Mo6 Rb1 81.1(3) . .
O23 Mo6 Rb1 92.2(3) . .
O13 Mo6 Rb1 42.2(2) . .
O8 Mo6 Rb1 119.5(3) . .
Mo5 Mo6 Rb1 68.31(4) . .
O13 As1 O14 96.1(4) . .
O13 As1 O15 96.1(4) . .
O14 As1 O15 96.3(4) . .
O13 As1 Rb1 60.3(3) . .
O14 As1 Rb1 58.6(3) . .
O15 As1 Rb1 58.8(3) . .
O5 Zn1 O4 90.6(4) 3_556 .
O5 Zn1 O2W 95.5(5) 3_556 .
O4 Zn1 O2W 81.5(4) . .
O5 Zn1 O9 88.2(4) 3_556 .
O4 Zn1 O9 82.8(4) . .
O2W Zn1 O9 163.9(5) . .
O5 Zn1 O3W 169.0(5) 3_556 .
O4 Zn1 O3W 95.4(5) . .
O2W Zn1 O3W 94.5(6) . .
O9 Zn1 O3W 83.4(5) . .
O5 Zn1 O1W 87.4(5) 3_556 .
O4 Zn1 O1W 172.6(6) . .
O2W Zn1 O1W 105.8(6) . .
O9 Zn1 O1W 90.0(6) . .
O3W Zn1 O1W 85.6(6) . .
O5 Zn1 Rb1 132.4(3) 3_556 .
O4 Zn1 Rb1 55.2(3) . .
O2W Zn1 Rb1 108.8(4) . .
O9 Zn1 Rb1 58.5(3) . .
O3W Zn1 Rb1 47.1(4) . .
O1W Zn1 Rb1 122.0(5) . .
O8W Zn2 O9W 93.0(8) . .
O8W Zn2 O4W 93.4(9) . .
O9W Zn2 O4W 89.3(9) . .
O8W Zn2 O7W 86.2(11) . .
O9W Zn2 O7W 89.0(9) . .
O4W Zn2 O7W 178.3(11) . .
O8W Zn2 O5W 174.9(9) . .
O9W Zn2 O5W 90.1(8) . .
O4W Zn2 O5W 90.7(10) . .
O7W Zn2 O5W 89.8(12) . .
O8W Zn2 O6W 90.1(9) . .
O9W Zn2 O6W 176.3(9) . .
O4W Zn2 O6W 92.5(11) . .
O7W Zn2 O6W 89.2(11) . .
O5W Zn2 O6W 86.7(9) . .
O19 Rb1 O27 61.3(3) 3_657 3_657
O19 Rb1 O14 137.3(3) 3_657 .
O27 Rb1 O14 105.9(3) 3_657 .
O19 Rb1 O15 107.5(2) 3_657 .
O27 Rb1 O15 137.3(3) 3_657 .
O14 Rb1 O15 52.1(2) . .
O19 Rb1 O13 150.3(3) 3_657 .
O27 Rb1 O13 148.2(3) 3_657 .
O14 Rb1 O13 51.4(2) . .
O15 Rb1 O13 51.4(2) . .
O19 Rb1 O3W 62.2(4) 3_657 .
O27 Rb1 O3W 100.0(4) 3_657 .
O14 Rb1 O3W 153.4(4) . .
O15 Rb1 O3W 110.4(4) . .
O13 Rb1 O3W 102.5(4) . .
O19 Rb1 OW6 102.9(5) 3_657 1_556
O27 Rb1 OW6 61.6(5) 3_657 1_556
O14 Rb1 OW6 104.9(6) . 1_556
O15 Rb1 OW6 149.6(5) . 1_556
O13 Rb1 OW6 99.6(4) . 1_556
O3W Rb1 OW6 82.0(7) . 1_556
O19 Rb1 O19 88.9(3) 3_657 .
O27 Rb1 O19 62.3(3) 3_657 .
O14 Rb1 O19 52.6(2) . .
O15 Rb1 O19 77.3(2) . .
O13 Rb1 O19 103.5(2) . .
O3W Rb1 O19 151.1(3) . .
OW6 Rb1 O19 105.6(6) 1_556 .
O19 Rb1 O24 133.1(3) 3_657 .
O27 Rb1 O24 72.0(3) 3_657 .
O14 Rb1 O24 52.3(2) . .
O15 Rb1 O24 103.9(2) . .
O13 Rb1 O24 76.2(2) . .
O3W Rb1 O24 134.2(4) . .
OW6 Rb1 O24 54.0(6) 1_556 .
O19 Rb1 O24 65.1(2) . .
O19 Rb1 O27 62.5(2) 3_657 .
O27 Rb1 O27 90.5(3) 3_657 .
O14 Rb1 O27 78.1(2) . .
O15 Rb1 O27 52.4(2) . .
O13 Rb1 O27 103.5(2) . .
O3W Rb1 O27 108.0(4) . .
OW6 Rb1 O27 151.9(5) 1_556 .
O19 Rb1 O27 53.5(2) . .
O24 Rb1 O27 116.9(2) . .
O19 Rb1 O4 76.5(2) 3_657 .
O27 Rb1 O4 137.7(3) 3_657 .
O14 Rb1 O4 102.6(2) . .
O15 Rb1 O4 51.4(2) . .
O13 Rb1 O4 73.8(2) . .
O3W Rb1 O4 59.8(4) . .
OW6 Rb1 O4 137.6(6) 1_556 .
O19 Rb1 O4 116.7(2) . .
O24 Rb1 O4 149.4(2) . .
O27 Rb1 O4 65.5(2) . .
O19 Rb1 O20 146.4(3) 3_657 .
O27 Rb1 O20 106.9(3) 3_657 .
O14 Rb1 O20 74.8(3) . .
O15 Rb1 O20 101.3(2) . .
O13 Rb1 O20 50.3(2) . .
O3W Rb1 O20 92.0(4) . .
OW6 Rb1 O20 49.2(4) 1_556 .
O19 Rb1 O20 114.3(3) . .
O24 Rb1 O20 51.3(3) . .
O27 Rb1 O20 150.9(3) . .
O4 Rb1 O20 110.3(2) . .
C6 O2 Mo4 129.4(9) . .
C8 O3 Mo1 128.5(9) . .
Mo3 O4 Zn1 133.9(5) . .
Mo3 O4 Rb1 107.7(4) . .
Zn1 O4 Rb1 93.3(3) . .
Mo5 O5 Zn1 147.3(6) . 3_556
C7 O6 Mo5 129.6(10) . .
C7 O8 Mo6 130.6(10) . .
Mo5 O9 Zn1 133.8(7) . .
Mo5 O9 Rb1 105.4(4) . .
Zn1 O9 Rb1 89.3(3) . .
Mo4 O11 Mo1 140.4(5) . .
Mo1 O12 Mo2 114.6(4) . .
As1 O13 Mo5 126.4(5) . .
As1 O13 Mo6 125.5(5) . .
Mo5 O13 Mo6 95.3(3) . .
As1 O13 Rb1 89.7(3) . .
Mo5 O13 Rb1 110.1(3) . .
Mo6 O13 Rb1 108.8(3) . .
As1 O14 Mo1 126.7(5) . .
As1 O14 Mo2 127.6(5) . .
Mo1 O14 Mo2 96.2(3) . .
As1 O14 Rb1 91.1(3) . .
Mo1 O14 Rb1 105.1(3) . .
Mo2 O14 Rb1 106.5(3) . .
As1 O15 Mo4 127.6(4) . .
As1 O15 Mo3 124.9(4) . .
Mo4 O15 Mo3 96.4(3) . .
As1 O15 Rb1 90.9(3) . .
Mo4 O15 Rb1 105.9(3) . .
Mo3 O15 Rb1 108.9(3) . .
C8 O16 Mo2 130.6(8) . .
Mo3 O17 Mo4 115.4(4) . .
C6 O18 Mo3 130.5(10) . .
Mo1 O19 Rb1 144.1(5) . 3_657
Mo1 O19 Rb1 107.3(4) . .
Rb1 O19 Rb1 91.1(3) 3_657 .
Mo6 O20 Rb1 106.5(5) . .
Mo2 O21 Mo6 139.0(5) . .
Mo3 O22 Mo5 139.9(5) . .
Mo5 O23 Mo6 115.4(5) . .
Mo2 O24 Rb1 107.6(4) . .
Mo4 O27 Rb1 142.7(5) . 3_657
Mo4 O27 Rb1 106.2(4) . .
Rb1 O27 Rb1 89.5(3) 3_657 .
C7 C1 H1A 109.5 . .
C7 C1 H1B 109.5 . .
H1A C1 H1B 109.5 . .
C7 C1 H1C 109.5 . .
H1A C1 H1C 109.5 . .
H1B C1 H1C 109.5 . .
N1 C2 C3 111.8(17) . .
N1 C2 H2A 109.3 . .
C3 C2 H2A 109.3 . .
N1 C2 H2B 109.3 . .
C3 C2 H2B 109.3 . .
H2A C2 H2B 107.9 . .
C2 C3 C6 114.0(15) . .
C2 C3 H3A 108.8 . .
C6 C3 H3A 108.8 . .
C2 C3 H3B 108.8 . .
C6 C3 H3B 108.8 . .
H3A C3 H3B 107.7 . .
N2 C4 C5 112.9(13) . .
N2 C4 H4A 109.0 . .
C5 C4 H4A 109.0 . .
N2 C4 H4B 109.0 . .
C5 C4 H4B 109.0 . .
H4A C4 H4B 107.8 . .
C8 C5 C4 112.9(12) . .
C8 C5 H5A 109.0 . .
C4 C5 H5A 109.0 . .
C8 C5 H5B 109.0 . .
C4 C5 H5B 109.0 . .
H5A C5 H5B 107.8 . .
O18 C6 O2 126.2(13) . .
O18 C6 C3 118.4(15) . .
O2 C6 C3 115.4(14) . .
O6 C7 O8 126.4(14) . .
O6 C7 C1 116.8(15) . .
O8 C7 C1 116.8(15) . .
O16 C8 O3 126.5(12) . .
O16 C8 C5 118.1(11) . .
O3 C8 C5 115.3(12) . .
C2 N1 H1D 109.5 . .
C2 N1 H1E 109.5 . .
H1D N1 H1E 109.5 . .
C2 N1 H1F 109.5 . .
H1D N1 H1F 109.5 . .
H1E N1 H1F 109.5 . .
C4 N2 H2C 109.5 . .
C4 N2 H2D 109.5 . .
H2C N2 H2D 109.5 . .
C4 N2 H2E 109.5 . .
H2C N2 H2E 109.5 . .
H2D N2 H2E 109.5 . .
Zn1 O3W Rb1 101.0(6) . .

loop_
_geom_bond_atom_site_label_1
_geom_bond_atom_site_label_2
_geom_bond_distance
_geom_bond_site_symmetry_2
Mo1 O19 1.701(9) .
Mo1 O25 1.717(10) .
Mo1 O11 1.906(9) .
Mo1 O12 1.940(9) .
Mo1 O14 2.192(9) .
Mo1 O3 2.335(9) .
Mo1 Mo2 3.2702(16) .
Mo1 Rb1 4.180(2) .
Mo1 Rb1 4.4305(18) 3_657
Mo2 O24 1.715(10) .
Mo2 O7 1.709(9) .
Mo2 O21 1.889(10) .
Mo2 O12 1.946(9) .
Mo2 O14 2.201(8) .
Mo2 O16 2.327(10) .
Mo2 Rb1 4.2234(19) .
Mo3 O26 1.708(10) .
Mo3 O4 1.733(10) .
Mo3 O22 1.898(9) .
Mo3 O17 1.935(9) .
Mo3 O15 2.221(8) .
Mo3 O18 2.281(10) .
Mo3 Mo4 3.2783(17) .
Mo3 Rb1 4.304(2) .
Mo4 O1 1.705(10) .
Mo4 O27 1.719(10) .
Mo4 O11 1.900(9) .
Mo4 O17 1.943(9) .
Mo4 O15 2.177(9) .
Mo4 O2 2.311(10) .
Mo4 Rb1 4.193(2) .
Mo5 O5 1.707(10) .
Mo5 O9 1.729(10) .
Mo5 O22 1.905(9) .
Mo5 O23 1.917(10) .
Mo5 O13 2.206(9) .
Mo5 O6 2.290(9) .
Mo5 Mo6 3.2718(18) .
Mo5 Rb1 4.365(2) .
Mo6 O20 1.710(12) .
Mo6 O10 1.715(11) .
Mo6 O21 1.905(11) .
Mo6 O23 1.955(10) .
Mo6 O13 2.220(9) .
Mo6 O8 2.282(11) .
Mo6 Rb1 4.342(2) .
As1 O13 1.775(9) .
As1 O14 1.788(9) .
As1 O15 1.792(8) .
As1 Rb1 3.551(2) .
Zn1 O5 2.143(11) 3_556
Zn1 O4 2.192(10) .
Zn1 O2W 2.216(14) .
Zn1 O9 2.230(12) .
Zn1 O3W 2.258(18) .
Zn1 O1W 2.35(2) .
Zn1 Rb1 4.191(3) .
Zn2 O8W 2.042(19) .
Zn2 O9W 2.043(19) .
Zn2 O4W 2.07(2) .
Zn2 O7W 2.08(2) .
Zn2 O5W 2.15(3) .
Zn2 O6W 2.17(3) .
Rb1 O19 2.939(9) 3_657
Rb1 O27 2.998(10) 3_657
Rb1 O14 3.033(9) .
Rb1 O15 3.037(9) .
Rb1 O13 3.084(8) .
Rb1 O3W 3.127(17) .
Rb1 OW6 3.24(3) 1_556
Rb1 O19 3.346(11) .
Rb1 O24 3.376(10) .
Rb1 O27 3.375(11) .
Rb1 O4 3.449(10) .
Rb1 O20 3.536(14) .
O2 C6 1.272(19) .
O3 C8 1.258(15) .
O5 Zn1 2.143(11) 3_556
O6 C7 1.240(18) .
O8 C7 1.250(19) .
O16 C8 1.239(16) .
O18 C6 1.235(18) .
O19 Rb1 2.939(9) 3_657
O27 Rb1 2.998(10) 3_657
C1 C7 1.54(2) .
C1 H1A 0.9600 .
C1 H1B 0.9600 .
C1 H1C 0.9600 .
C2 N1 1.47(2) .
C2 C3 1.48(3) .
C2 H2A 0.9700 .
C2 H2B 0.9700 .
C3 C6 1.525(19) .
C3 H3A 0.9700 .
C3 H3B 0.9700 .
C4 N2 1.479(18) .
C4 C5 1.52(2) .
C4 H4A 0.9700 .
C4 H4B 0.9700 .
C5 C8 1.501(19) .
C5 H5A 0.9700 .
C5 H5B 0.9700 .
N1 H1D 0.8900 .
N1 H1E 0.8900 .
N1 H1F 0.8900 .
N2 H2C 0.8900 .
N2 H2D 0.8900 .
N2 H2E 0.8900 .
OW6 Rb1 3.24(3) 1_554

loop_
_geom_torsion_atom_site_label_1
_geom_torsion_atom_site_label_2
_geom_torsion_atom_site_label_3
_geom_torsion_atom_site_label_4
_geom_torsion
_geom_torsion_site_symmetry_1
_geom_torsion_site_symmetry_4
O26 Mo3 O4 Zn1 -65.4(8) . .
O22 Mo3 O4 Zn1 38.4(8) . .
O17 Mo3 O4 Zn1 -164.2(7) . .
O15 Mo3 O4 Zn1 122.2(7) . .
O18 Mo3 O4 Zn1 110(2) . .
Mo4 Mo3 O4 Zn1 163.2(6) . .
Rb1 Mo3 O4 Zn1 112.9(8) . .
O26 Mo3 O4 Rb1 -178.3(4) . .
O22 Mo3 O4 Rb1 -74.5(4) . .
O17 Mo3 O4 Rb1 82.9(4) . .
O15 Mo3 O4 Rb1 9.3(3) . .
O18 Mo3 O4 Rb1 -3(2) . .
Mo4 Mo3 O4 Rb1 50.3(3) . .
O9 Mo5 O5 Zn1 -142.6(11) . 3_556
O22 Mo5 O5 Zn1 -41.0(11) . 3_556
O23 Mo5 O5 Zn1 117.1(11) . 3_556
O13 Mo5 O5 Zn1 54(2) . 3_556
O6 Mo5 O5 Zn1 36.1(11) . 3_556
Mo6 Mo5 O5 Zn1 104.9(11) . 3_556
Rb1 Mo5 O5 Zn1 -130.5(8) . 3_556
O5 Mo5 O9 Zn1 69.4(9) . .
O22 Mo5 O9 Zn1 -32.3(8) . .
O23 Mo5 O9 Zn1 169.2(8) . .
O13 Mo5 O9 Zn1 -115.4(8) . .
Mo6 Mo5 O9 Zn1 -157.8(7) . .
Rb1 Mo5 O9 Zn1 -104.4(9) . .
O5 Mo5 O9 Rb1 173.8(4) . .
O22 Mo5 O9 Rb1 72.1(4) . .
O23 Mo5 O9 Rb1 -86.4(4) . .
O13 Mo5 O9 Rb1 -11.0(4) . .
Mo6 Mo5 O9 Rb1 -53.4(4) . .
O1 Mo4 O11 Mo1 -126.0(8) . .
O27 Mo4 O11 Mo1 -19.7(9) . .
O17 Mo4 O11 Mo1 107.9(10) . .
O15 Mo4 O11 Mo1 72.4(8) . .
O2 Mo4 O11 Mo1 151.8(8) . .
Mo3 Mo4 O11 Mo1 86.1(8) . .
Rb1 Mo4 O11 Mo1 27.8(7) . .
O14 As1 O13 Mo5 -163.5(5) . .
O15 As1 O13 Mo5 -66.5(6) . .
Rb1 As1 O13 Mo5 -115.1(6) . .
O14 As1 O13 Mo6 64.7(6) . .
O15 As1 O13 Mo6 161.7(5) . .
Rb1 As1 O13 Mo6 113.1(6) . .
O14 As1 O13 Rb1 -48.4(3) . .
O15 As1 O13 Rb1 48.6(3) . .
O13 As1 O14 Mo1 159.4(6) . .
O15 As1 O14 Mo1 62.5(6) . .
Rb1 As1 O14 Mo1 109.9(6) . .
O13 As1 O14 Mo2 -62.4(6) . .
O15 As1 O14 Mo2 -159.3(6) . .
Rb1 As1 O14 Mo2 -112.0(6) . .
O13 As1 O14 Rb1 49.5(3) . .
O15 As1 O14 Rb1 -47.3(3) . .
O13 As1 O15 Mo4 -160.5(6) . .
O14 As1 O15 Mo4 -63.7(6) . .
Rb1 As1 O15 Mo4 -110.9(6) . .
O13 As1 O15 Mo3 64.4(6) . .
O14 As1 O15 Mo3 161.2(5) . .
Rb1 As1 O15 Mo3 114.0(6) . .
O13 As1 O15 Rb1 -49.6(3) . .
O14 As1 O15 Rb1 47.3(4) . .
O25 Mo1 O19 Rb1 -56.9(9) . 3_657
O11 Mo1 O19 Rb1 46.0(9) . 3_657
O12 Mo1 O19 Rb1 -155.1(8) . 3_657
O14 Mo1 O19 Rb1 130.0(8) . 3_657
Mo2 Mo1 O19 Rb1 172.0(8) . 3_657
Rb1 Mo1 O19 Rb1 117.6(10) . 3_657
O25 Mo1 O19 Rb1 -174.5(4) . .
O11 Mo1 O19 Rb1 -71.6(4) . .
O12 Mo1 O19 Rb1 87.3(4) . .
O14 Mo1 O19 Rb1 12.3(4) . .
Mo2 Mo1 O19 Rb1 54.3(3) . .
Rb1 Mo1 O19 Rb1 -117.6(10) 3_657 .
O10 Mo6 O20 Rb1 -174.5(5) . .
O21 Mo6 O20 Rb1 -70.5(5) . .
O23 Mo6 O20 Rb1 87.5(4) . .
O13 Mo6 O20 Rb1 13.3(4) . .
Mo5 Mo6 O20 Rb1 55.3(4) . .
O24 Mo2 O21 Mo6 -15.8(9) . .
O7 Mo2 O21 Mo6 -122.7(8) . .
O12 Mo2 O21 Mo6 111.4(10) . .
O14 Mo2 O21 Mo6 74.9(8) . .
O16 Mo2 O21 Mo6 155.1(8) . .
Mo1 Mo2 O21 Mo6 88.6(8) . .
Rb1 Mo2 O21 Mo6 31.2(7) . .
O26 Mo3 O22 Mo5 123.3(8) . .
O4 Mo3 O22 Mo5 16.3(8) . .
O17 Mo3 O22 Mo5 -107.5(10) . .
O15 Mo3 O22 Mo5 -73.6(7) . .
O18 Mo3 O22 Mo5 -153.1(8) . .
Mo4 Mo3 O22 Mo5 -86.5(8) . .
Rb1 Mo3 O22 Mo5 -31.5(7) . .
O7 Mo2 O24 Rb1 177.1(4) . .
O21 Mo2 O24 Rb1 72.9(4) . .
O12 Mo2 O24 Rb1 -84.9(4) . .
O14 Mo2 O24 Rb1 -10.4(4) . .
Mo1 Mo2 O24 Rb1 -52.1(3) . .
O1 Mo4 O27 Rb1 62.8(9) . 3_657
O11 Mo4 O27 Rb1 -40.5(9) . 3_657
O17 Mo4 O27 Rb1 161.1(8) . 3_657
O15 Mo4 O27 Rb1 -124.1(8) . 3_657
Mo3 Mo4 O27 Rb1 -166.4(7) . 3_657
Rb1 Mo4 O27 Rb1 -111.4(9) . 3_657
O1 Mo4 O27 Rb1 174.2(4) . .
O11 Mo4 O27 Rb1 70.9(4) . .
O17 Mo4 O27 Rb1 -87.5(4) . .
O15 Mo4 O27 Rb1 -12.7(4) . .
Mo3 Mo4 O27 Rb1 -55.0(3) . .
N1 C2 C3 C6 -175.5(13) . .
N2 C4 C5 C8 173.4(13) . .
Mo3 O18 C6 O2 4(2) . .
Mo3 O18 C6 C3 -176.1(9) . .
Mo4 O2 C6 O18 -5(2) . .
Mo4 O2 C6 C3 175.2(9) . .
C2 C3 C6 O18 5(2) . .
C2 C3 C6 O2 -175.1(13) . .
Mo5 O6 C7 O8 -1(2) . .
Mo5 O6 C7 C1 -179.9(12) . .
Mo6 O8 C7 O6 2(2) . .
Mo6 O8 C7 C1 -178.6(12) . .
Mo2 O16 C8 O3 -2(2) . .
Mo2 O16 C8 C5 176.5(10) . .
Mo1 O3 C8 O16 -3(2) . .
Mo1 O3 C8 C5 178.1(9) . .
C4 C5 C8 O16 20(2) . .
C4 C5 C8 O3 -161.4(13) . .
